data_4327516
loop_
_publ_author_name
'Bor-Hunn Huang'
'Te-Liang Yu'
'Yi-Lun Huang'
'Bao-Tsan Ko'
'Chu-Chieh Lin'

_publ_section_title
;
 Reactions of Amides with Organoaluminum Compounds: Factors Affecting the
 Coordination Mode of Aluminum Amidates
;
_journal_name_full 'Inorganic Chemistry'
_journal_page_first 2987
_journal_page_last 2994
_journal_paper_doi 10.1021/ic011072+
_journal_volume 41
_journal_year 2002
_chemical_formula_sum 'C38.8 H41.2 Al2 F6 N2 O2'
_chemical_formula_weight 698.64
_chemical_name_systematic
;
  ?
;
_space_group_IT_number 2
_symmetry_cell_setting triclinic
_symmetry_space_group_name_Hall '-P 1'
_symmetry_space_group_name_H-M 'P -1'
_atom_sites_solution_hydrogens geom
_atom_sites_solution_primary direct
_atom_sites_solution_secondary difmap
_audit_creation_method SHELXL-97
_cell_angle_alpha 72.872(2)
_cell_angle_beta 79.351(2)
_cell_angle_gamma 68.973(2)
_cell_formula_units_Z 1
_cell_length_a 8.7079(11)
_cell_length_b 9.2879(11)
_cell_length_c 13.9247(17)
_cell_measurement_reflns_used 2425
_cell_measurement_temperature 293(2)
_cell_measurement_theta_max 25.780
_cell_measurement_theta_min 2.829
_cell_volume 1000.6(2)
_computing_cell_refinement 'Bruker SMART'
_computing_data_collection 'Bruker SMART'
_computing_data_reduction 'Bruker SHELXTL'
_computing_molecular_graphics 'Bruker SHELXTL'
_computing_publication_material 'Bruker SHELXTL'
_computing_structure_refinement 'SHELXL-97 (Sheldrick, 1997)'
_computing_structure_solution 'SHELXS-97 (Sheldrick, 1990)'
_diffrn_ambient_temperature 293(2)
_diffrn_measured_fraction_theta_full 0.981
_diffrn_measured_fraction_theta_max 0.981
_diffrn_radiation_monochromator graphite
_diffrn_radiation_source 'fine-focus sealed tube'
_diffrn_radiation_type MoK\a
_diffrn_radiation_wavelength 0.71073
_diffrn_reflns_av_R_equivalents 0.0301
_diffrn_reflns_av_sigmaI/netI 0.0302
_diffrn_reflns_limit_h_max 10
_diffrn_reflns_limit_h_min -10
_diffrn_reflns_limit_k_max 10
_diffrn_reflns_limit_k_min -11
_diffrn_reflns_limit_l_max 15
_diffrn_reflns_limit_l_min -17
_diffrn_reflns_number 5736
_diffrn_reflns_theta_full 26.04
_diffrn_reflns_theta_max 26.04
_diffrn_reflns_theta_min 2.52
_exptl_absorpt_coefficient_mu 0.129
_exptl_absorpt_correction_T_max 1.000
_exptl_absorpt_correction_T_min 0.148
_exptl_absorpt_correction_type SADABS
_exptl_crystal_colour colorless
_exptl_crystal_density_diffrn 1.130
_exptl_crystal_description parallelpiped
_exptl_crystal_F_000 358
_exptl_crystal_size_max 0.76
_exptl_crystal_size_mid 0.60
_exptl_crystal_size_min 0.60
_refine_diff_density_max 0.251
_refine_diff_density_min -0.366
_refine_diff_density_rms 0.062
_refine_ls_extinction_method none
_refine_ls_goodness_of_fit_ref 1.165
_refine_ls_hydrogen_treatment mixed
_refine_ls_matrix_type full
_refine_ls_number_parameters 303
_refine_ls_number_reflns 3888
_refine_ls_number_restraints 0
_refine_ls_restrained_S_all 1.165
_refine_ls_R_factor_all 0.0941
_refine_ls_R_factor_gt 0.0759
_refine_ls_shift/su_max 2.793
_refine_ls_shift/su_mean 0.288
_refine_ls_structure_factor_coef Fsqd
_refine_ls_weighting_details 'calc w=1/[\s^2^(Fo^2^)+(0.1600P)^2^+0.0000P] where P=(Fo^2^+2Fc^2^)/3'
_refine_ls_weighting_scheme calc
_refine_ls_wR_factor_gt 0.2286
_refine_ls_wR_factor_ref 0.2537
_reflns_number_gt 2761
_reflns_number_total 3888
_reflns_threshold_expression >2sigma(I)
_cod_data_source_file ic0110722B_05.cif
_cod_data_source_block 7
_cod_database_code 4327516

loop_
_symmetry_equiv_pos_as_xyz
'x, y, z'
'-x, -y, -z'

loop_
_atom_site_label
_atom_site_type_symbol
_atom_site_fract_x
_atom_site_fract_y
_atom_site_fract_z
_atom_site_U_iso_or_equiv
_atom_site_adp_type
_atom_site_occupancy
_atom_site_symmetry_multiplicity
_atom_site_calc_flag
_atom_site_refinement_flags
Al Al -0.00385(10) 0.33000(9) 0.00474(6) 0.0674(4) Uani 1 1 d .
F1 F -0.7580(12) 0.9229(15) 0.3682(9) 0.168(4) Uani 0.60 1 d P
F2 F -0.5363(14) 0.9291(13) 0.4153(10) 0.150(5) Uani 0.60 1 d P
F3 F -0.634(2) 0.7581(14) 0.4884(10) 0.189(7) Uani 0.60 1 d P
F1' F -0.682(3) 0.9836(14) 0.3496(12) 0.179(8) Uani 0.40 1 d P
F2' F -0.505(2) 0.853(3) 0.456(2) 0.211(11) Uani 0.40 1 d P
F3' F -0.690(3) 0.771(3) 0.4626(17) 0.184(11) Uani 0.40 1 d P
O O -0.1063(2) 0.5052(2) 0.06426(15) 0.0811(6) Uani 1 1 d .
N N -0.1985(3) 0.3092(3) 0.12584(17) 0.0698(6) Uani 1 1 d .
C1 C -0.2104(3) 0.4462(3) 0.13336(19) 0.0640(6) Uani 1 1 d .
C2 C -0.3136(3) 0.5466(3) 0.20217(19) 0.0627(6) Uani 1 1 d .
C3 C -0.4556(4) 0.6678(4) 0.1726(2) 0.0872(9) Uani 1 1 d .
H3A H -0.4879 0.6865 0.1088 0.105 Uiso 1 1 calc R
C4 C -0.5509(4) 0.7620(4) 0.2357(3) 0.0939(10) Uani 1 1 d .
H4A H -0.6483 0.8419 0.2150 0.113 Uiso 1 1 calc R
C5 C -0.5030(4) 0.7387(4) 0.3283(2) 0.0769(8) Uani 1 1 d .
C6 C -0.3595(4) 0.6190(5) 0.3580(2) 0.0984(11) Uani 1 1 d .
H6A H -0.3266 0.6016 0.4214 0.118 Uiso 1 1 calc R
C7 C -0.2645(4) 0.5252(4) 0.2950(3) 0.0949(10) Uani 1 1 d .
H7A H -0.1662 0.4465 0.3152 0.114 Uiso 1 1 calc R
C8 C -0.6046(6) 0.8396(5) 0.3979(3) 0.1054(12) Uani 1 1 d .
C9 C -0.2898(4) 0.2003(4) 0.1868(3) 0.0909(9) Uani 1 1 d .
C10 C -0.4619(15) 0.2757(13) 0.2285(13) 0.136(6) Uani 0.50 1 d P
H10A H -0.5268 0.3438 0.1736 0.204 Uiso 0.50 1 d PR
H10B H -0.5091 0.1942 0.2653 0.204 Uiso 0.50 1 d PR
H10C H -0.4608 0.3374 0.2727 0.204 Uiso 0.50 1 d PR
C11 C -0.1848(17) 0.0919(15) 0.2736(8) 0.125(4) Uani 0.50 1 d P
H11A H -0.1810 0.1523 0.3179 0.187 Uiso 0.50 1 d PR
H11B H -0.2301 0.0092 0.3109 0.187 Uiso 0.50 1 d PR
H11C H -0.0751 0.0451 0.2451 0.187 Uiso 0.50 1 d PR
C12 C -0.2867(18) 0.0978(16) 0.1194(12) 0.110(3) Uani 0.50 1 d P
H12A H -0.3531 0.1595 0.0641 0.165 Uiso 0.50 1 d PR
H12B H -0.1751 0.0510 0.0937 0.165 Uiso 0.50 1 d PR
H12C H -0.3301 0.0151 0.1594 0.165 Uiso 0.50 1 d PR
C10' C -0.469(2) 0.291(3) 0.161(2) 0.275(18) Uani 0.50 1 d P
H10D H -0.4636 0.3625 0.0963 0.413 Uiso 0.50 1 d PR
H10E H -0.5026 0.2058 0.1554 0.413 Uiso 0.50 1 d PR
H10F H -0.5482 0.3468 0.2068 0.413 Uiso 0.50 1 d PR
C11' C -0.281(3) 0.169(3) 0.3002(10) 0.216(12) Uani 0.50 1 d P
H11D H -0.3788 0.2436 0.3247 0.324 Uiso 0.50 1 d PR
H11E H -0.2805 0.0627 0.3334 0.324 Uiso 0.50 1 d PR
H11F H -0.1851 0.1847 0.3140 0.324 Uiso 0.50 1 d PR
C12' C -0.202(3) 0.047(2) 0.1669(18) 0.271(15) Uani 0.50 1 d P
H12D H -0.2274 0.0451 0.1030 0.406 Uiso 0.50 1 d PR
H12E H -0.0865 0.0300 0.1647 0.406 Uiso 0.50 1 d PR
H12F H -0.2308 -0.0363 0.2189 0.406 Uiso 0.50 1 d PR
C13 C 0.1810(4) 0.1591(4) 0.0693(3) 0.0937(10) Uani 1 1 d .
H13A H 0.2600 0.1152 0.0189 0.141 Uiso 1 1 calc R
H13B H 0.1418 0.0774 0.1154 0.141 Uiso 1 1 calc R
H13C H 0.2323 0.2003 0.1056 0.141 Uiso 1 1 calc R
C14 C -0.1023(5) 0.3271(5) -0.1087(3) 0.0999(10) Uani 1 1 d .
H14A H -0.0168 0.2812 -0.1557 0.150 Uiso 1 1 calc R
H14B H -0.1636 0.4340 -0.1414 0.150 Uiso 1 1 calc R
H14C H -0.1752 0.2647 -0.0849 0.150 Uiso 1 1 calc R
C15 C -0.123(7) 0.596(10) 0.587(7) 0.29(4) Uani 0.40 1 d P
H15A H -0.1356 0.4997 0.6320 0.433 Uiso 0.40 1 d PR
H15B H -0.0863 0.6498 0.6237 0.433 Uiso 0.40 1 d PR
H15C H -0.2264 0.6643 0.5616 0.433 Uiso 0.40 1 d PR
C16 C -0.047(2) 0.567(3) 0.5274(18) 0.143(8) Uani 0.40 1 d P
C17 C -0.045(3) 0.412(4) 0.5588(19) 0.116(9) Uani 0.40 1 d P
H17A H -0.090(13) 0.395(5) 0.593(9) 0.139 Uiso 0.40 1 d PR
C18 C 0.105(7) 0.533(8) 0.4052(18) 0.18(2) Uani 0.40 1 d P
H18A H 0.123(15) 0.551(13) 0.384(15) 0.211 Uiso 0.40 1 d PR
C19 C 0.164(4) 0.344(4) 0.422(3) 0.168(14) Uani 0.40 1 d P
H19A H 0.175(12) 0.336(9) 0.416(7) 0.202 Uiso 0.40 1 d PR
C20 C 0.072(3) 0.284(3) 0.502(2) 0.159(9) Uani 0.40 1 d P
H20A H 0.078(5) 0.22(4) 0.516(10) 0.191 Uiso 0.40 1 d PR
C21 C 0.021(8) 0.652(5) 0.451(6) 0.24(3) Uani 0.40 1 d P
H21A H 0.006(8) 0.762(19) 0.432(6) 0.285 Uiso 0.40 1 d PR

loop_
_atom_site_aniso_label
_atom_site_aniso_U_11
_atom_site_aniso_U_22
_atom_site_aniso_U_33
_atom_site_aniso_U_23
_atom_site_aniso_U_13
_atom_site_aniso_U_12
Al 0.0734(6) 0.0556(5) 0.0707(6) -0.0237(4) 0.0002(4) -0.0148(4)
F1 0.122(5) 0.182(10) 0.168(9) -0.101(9) 0.015(4) 0.019(5)
F2 0.160(8) 0.130(5) 0.203(10) -0.119(6) 0.061(8) -0.074(6)
F3 0.318(17) 0.144(6) 0.101(4) -0.063(4) 0.086(7) -0.097(8)
F1' 0.25(2) 0.095(6) 0.146(8) -0.071(6) 0.013(13) 0.022(8)
F2' 0.199(12) 0.25(2) 0.249(19) -0.203(18) -0.039(13) -0.031(15)
F3' 0.178(11) 0.26(2) 0.188(19) -0.160(17) 0.136(13) -0.146(13)
O 0.0918(14) 0.0674(12) 0.0816(13) -0.0317(10) 0.0281(11) -0.0300(10)
N 0.0719(13) 0.0649(13) 0.0738(14) -0.0248(10) 0.0059(10) -0.0234(10)
C1 0.0621(14) 0.0660(15) 0.0599(14) -0.0177(11) 0.0022(11) -0.0181(11)
C2 0.0614(14) 0.0659(14) 0.0609(14) -0.0203(11) -0.0007(11) -0.0194(11)
C3 0.085(2) 0.092(2) 0.0686(17) -0.0293(15) -0.0160(14) 0.0018(15)
C4 0.083(2) 0.087(2) 0.090(2) -0.0304(17) -0.0067(17) 0.0054(16)
C5 0.0815(18) 0.0772(17) 0.0752(18) -0.0315(13) 0.0142(14) -0.0296(14)
C6 0.100(2) 0.123(3) 0.0723(19) -0.0459(18) -0.0145(16) -0.016(2)
C7 0.084(2) 0.109(2) 0.0789(19) -0.0391(17) -0.0198(16) 0.0022(17)
C8 0.116(3) 0.102(3) 0.102(3) -0.051(2) 0.033(2) -0.040(2)
C9 0.096(2) 0.081(2) 0.100(2) -0.0298(17) 0.0206(18) -0.0423(17)
C10 0.094(7) 0.081(5) 0.208(15) -0.034(7) 0.064(9) -0.038(4)
C11 0.162(10) 0.109(7) 0.082(7) 0.008(5) 0.014(6) -0.057(6)
C12 0.127(8) 0.096(8) 0.133(9) -0.046(6) 0.015(6) -0.066(6)
C10' 0.135(13) 0.27(2) 0.39(4) 0.09(2) -0.079(18) -0.145(15)
C11' 0.38(3) 0.27(2) 0.088(7) -0.041(11) 0.062(13) -0.25(3)
C12' 0.41(4) 0.124(13) 0.28(3) -0.102(15) 0.21(2) -0.16(2)
C13 0.085(2) 0.082(2) 0.102(2) -0.0189(17) -0.0100(17) -0.0149(15)
C14 0.104(2) 0.113(3) 0.085(2) -0.0329(19) -0.0099(18) -0.031(2)
C15 0.10(2) 0.36(9) 0.35(7) -0.04(6) -0.14(3) 0.01(3)
C16 0.060(8) 0.163(16) 0.23(2) -0.117(17) -0.058(10) 0.013(7)
C17 0.077(10) 0.16(3) 0.090(13) -0.015(12) -0.007(9) -0.028(12)
C18 0.22(4) 0.27(7) 0.088(12) 0.037(18) -0.074(15) -0.17(5)
C19 0.096(18) 0.22(3) 0.20(3) -0.11(2) -0.086(17) 0.011(19)
C20 0.127(15) 0.15(2) 0.176(19) 0.039(14) -0.068(13) -0.057(13)
C21 0.22(4) 0.19(3) 0.39(8) -0.07(3) -0.19(5) -0.08(3)

loop_
_atom_type_symbol
_atom_type_description
_atom_type_scat_dispersion_real
_atom_type_scat_dispersion_imag
_atom_type_scat_source
C C 0.0033 0.0016 'International Tables Vol C Tables 4.2.6.8 and 6.1.1.4'
H H 0.0000 0.0000 'International Tables Vol C Tables 4.2.6.8 and 6.1.1.4'
N N 0.0061 0.0033 'International Tables Vol C Tables 4.2.6.8 and 6.1.1.4'
O O 0.0106 0.0060 'International Tables Vol C Tables 4.2.6.8 and 6.1.1.4'
F F 0.0171 0.0103 'International Tables Vol C Tables 4.2.6.8 and 6.1.1.4'
Al Al 0.0645 0.0514 'International Tables Vol C Tables 4.2.6.8 and 6.1.1.4'

loop_
_geom_angle_atom_site_label_1
_geom_angle_atom_site_label_2
_geom_angle_atom_site_label_3
_geom_angle
_geom_angle_site_symmetry_1
_geom_angle_site_symmetry_3
O Al C14 117.68(14) . .
O Al C13 117.12(14) . .
C14 Al C13 125.00(17) . .
O Al O 72.80(9) . 2_565
C14 Al O 99.71(13) . 2_565
C13 Al O 100.11(13) . 2_565
O Al N 62.80(8) . .
C14 Al N 101.26(14) . .
C13 Al N 99.12(13) . .
O Al N 135.60(8) 2_565 .
O Al C1 32.00(8) . .
C14 Al C1 113.27(13) . .
C13 Al C1 110.22(14) . .
O Al C1 104.78(8) 2_565 .
N Al C1 30.82(8) . .
F1' F1 C8 65.6(13) . .
F1' F1 F3' 108.6(19) . .
C8 F1 F3' 47.8(6) . .
F2' F2 C8 78.6(16) . .
F2' F2 F1' 130(2) . .
C8 F2 F1' 53.7(6) . .
F3' F3 C8 71(2) . .
F3' F3 F2' 123(3) . .
C8 F3 F2' 54.5(9) . .
F1 F1' C8 71.5(12) . .
F1 F1' F2 117.5(19) . .
C8 F1' F2 52.4(8) . .
F2 F2' C8 67.9(18) . .
F2 F2' F3 111(2) . .
C8 F2' F3 51.5(8) . .
F3 F3' C8 81.3(19) . .
F3 F3' F1 128(3) . .
C8 F3' F1 54.1(10) . .
C1 O Al 98.88(15) . .
C1 O Al 153.83(17) . 2_565
Al O Al 107.20(9) . 2_565
C1 N C9 129.0(2) . .
C1 N Al 87.95(16) . .
C9 N Al 143.05(19) . .
N C1 O 110.3(2) . .
N C1 C2 133.0(2) . .
O C1 C2 116.7(2) . .
N C1 Al 61.23(14) . .
O C1 Al 49.12(12) . .
C2 C1 Al 165.69(18) . .
C3 C2 C7 118.5(3) . .
C3 C2 C1 120.8(2) . .
C7 C2 C1 120.6(2) . .
C2 C3 C4 121.1(3) . .
C5 C4 C3 120.1(3) . .
C4 C5 C6 119.2(3) . .
C4 C5 C8 121.0(3) . .
C6 C5 C8 119.8(3) . .
C5 C6 C7 120.6(3) . .
C2 C7 C6 120.4(3) . .
F3' C8 F2 123.7(10) . .
F3' C8 F3 28.1(15) . .
F2 C8 F3 101.6(9) . .
F3' C8 F1' 115.8(14) . .
F2 C8 F1' 73.9(10) . .
F3 C8 F1' 131.0(10) . .
F3' C8 F1 78.0(12) . .
F2 C8 F1 111.6(7) . .
F3 C8 F1 102.6(9) . .
F1' C8 F1 42.9(9) . .
F3' C8 F2' 101.0(15) . .
F2 C8 F2' 33.5(11) . .
F3 C8 F2' 74.0(12) . .
F1' C8 F2' 106.3(11) . .
F1 C8 F2' 136.1(9) . .
F3' C8 C5 111.3(9) . .
F2 C8 C5 114.7(5) . .
F3 C8 C5 113.6(6) . .
F1' C8 C5 112.1(7) . .
F1 C8 C5 111.7(6) . .
F2' C8 C5 109.4(8) . .
C12' C9 N 106.9(8) . .
C12' C9 C10 133.7(10) . .
N C9 C10 116.8(5) . .
C12' C9 C11' 103.4(13) . .
N C9 C11' 112.4(6) . .
C10 C9 C11' 74.1(10) . .
C12' C9 C12 38.4(12) . .
N C9 C12 105.3(6) . .
C10 C9 C12 111.4(9) . .
C11' C9 C12 133.9(9) . .
C12' C9 C10' 121.3(15) . .
N C9 C10' 103.8(6) . .
C10 C9 C10' 35.1(12) . .
C11' C9 C10' 109.1(13) . .
C12 C9 C10' 85.8(13) . .
C12' C9 C11 70.0(11) . .
N C9 C11 106.0(5) . .
C10 C9 C11 109.4(8) . .
C11' C9 C11 37.6(9) . .
C12 C9 C11 107.3(8) . .
C10' C9 C11 142.5(10) . .
C10' C10 C9 74.8(16) . .
C10' C10 C11' 128.6(19) . .
C9 C10 C11' 53.8(6) . .
C11' C11 C9 71.3(15) . .
C11' C11 C12' 118(2) . .
C9 C11 C12' 52.4(8) . .
C12' C12 C9 66.6(17) . .
C10 C10' C9 70.1(15) . .
C11 C11' C9 71.2(12) . .
C11 C11' C10 120.1(17) . .
C9 C11' C10 52.1(7) . .
C12 C12' C9 74.9(19) . .
C12 C12' C11 130(3) . .
C9 C12' C11 57.6(9) . .
C19 C15 C16 111(10) 2_566 .
C19 C15 C18 145(10) 2_566 2_566
C16 C15 C18 74(6) . 2_566
C19 C15 C20 61(10) 2_566 2_566
C16 C15 C20 56(6) . 2_566
C18 C15 C20 129(8) 2_566 2_566
C19 C15 C17 146(9) 2_566 .
C16 C15 C17 52(4) . .
C18 C15 C17 22(3) 2_566 .
C20 C15 C17 108(6) 2_566 .
C19 C15 C21 88(10) 2_566 .
C16 C15 C21 28(4) . .
C18 C15 C21 102(7) 2_566 .
C20 C15 C21 29(2) 2_566 .
C17 C15 C21 80(4) . .
C15 C16 C17 93(6) . .
C15 C16 C21 131(6) . .
C17 C16 C21 136(3) . .
C15 C16 C19 23(6) . 2_566
C17 C16 C19 111(3) . 2_566
C21 C16 C19 112(4) . 2_566
C15 C16 C20 83(6) . 2_566
C17 C16 C20 171(2) . 2_566
C21 C16 C20 49(3) . 2_566
C19 C16 C20 63(2) 2_566 2_566
C15 C16 C18 58(6) . 2_566
C17 C16 C18 35(3) . 2_566
C21 C16 C18 171(3) . 2_566
C19 C16 C18 76(5) 2_566 2_566
C20 C16 C18 140(5) 2_566 2_566
C15 C16 C17 158(7) . 2_566
C17 C16 C17 109.5(18) . 2_566
C21 C16 C17 27(2) . 2_566
C19 C16 C17 137(3) 2_566 2_566
C20 C16 C17 75(3) 2_566 2_566
C18 C16 C17 145(4) 2_566 2_566
C15 C16 C16 146(7) . 2_566
C17 C16 C16 53(2) . 2_566
C21 C16 C16 83(3) . 2_566
C19 C16 C16 160(4) 2_566 2_566
C20 C16 C16 131(4) 2_566 2_566
C18 C16 C16 88(4) 2_566 2_566
C17 C16 C16 56(2) 2_566 2_566
C15 C16 C21 103(6) . 2_566
C17 C16 C21 10(3) . 2_566
C21 C16 C21 126(2) . 2_566
C19 C16 C21 121(4) 2_566 2_566
C20 C16 C21 170(2) 2_566 2_566
C18 C16 C21 45(3) 2_566 2_566
C17 C16 C21 99(3) 2_566 2_566
C16 C16 C21 43(2) 2_566 2_566
C21 C17 C18 147(9) 2_566 2_566
C21 C17 C16 146(8) 2_566 .
C18 C17 C16 67(4) 2_566 .
C21 C17 C16 76(7) 2_566 2_566
C18 C17 C16 137(5) 2_566 2_566
C16 C17 C16 70.5(18) . 2_566
C21 C17 C15 177(6) 2_566 .
C18 C17 C15 31(5) 2_566 .
C16 C17 C15 35(4) . .
C16 C17 C15 106(4) 2_566 .
C21 C17 C20 26(8) 2_566 .
C18 C17 C20 172(5) 2_566 .
C16 C17 C20 121.2(19) . .
C16 C17 C20 51.2(18) 2_566 .
C15 C17 C20 156(4) . .
C17 C18 C15 127(7) 2_566 2_566
C17 C18 C21 14(4) 2_566 .
C15 C18 C21 141(6) 2_566 .
C17 C18 C16 78(3) 2_566 2_566
C15 C18 C16 49(5) 2_566 2_566
C21 C18 C16 92(3) . 2_566
C17 C18 C19 130(5) 2_566 .
C15 C18 C19 11(3) 2_566 .
C21 C18 C19 143(4) . .
C16 C18 C19 52(3) 2_566 .
C15 C19 C16 46(10) 2_566 2_566
C15 C19 C20 99(10) 2_566 .
C16 C19 C20 57(2) 2_566 .
C15 C19 C18 24(10) 2_566 .
C16 C19 C18 51(2) 2_566 .
C20 C19 C18 109(3) . .
C21 C20 C16 68(4) 2_566 2_566
C21 C20 C19 127(4) 2_566 .
C16 C20 C19 59.7(18) 2_566 .
C21 C20 C15 108(5) 2_566 2_566
C16 C20 C15 41(3) 2_566 2_566
C19 C20 C15 20(2) . 2_566
C21 C20 C17 15(3) 2_566 .
C16 C20 C17 54(2) 2_566 .
C19 C20 C17 113(2) . .
C15 C20 C17 95(3) 2_566 .
C17 C21 C20 139(10) 2_566 2_566
C17 C21 C18 19(5) 2_566 .
C20 C21 C18 158(6) 2_566 .
C17 C21 C16 78(7) 2_566 .
C20 C21 C16 64(5) 2_566 .
C18 C21 C16 96(3) . .
C17 C21 C16 24(6) 2_566 2_566
C20 C21 C16 117(6) 2_566 2_566
C18 C21 C16 42.4(19) . 2_566
C16 C21 C16 54(2) . 2_566
C17 C21 C15 99(8) 2_566 .
C20 C21 C15 43(5) 2_566 .
C18 C21 C15 117(4) . .
C16 C21 C15 21(2) . .
C16 C21 C15 75(3) 2_566 .

loop_
_geom_bond_atom_site_label_1
_geom_bond_atom_site_label_2
_geom_bond_distance
_geom_bond_site_symmetry_2
Al O 1.900(2) .
Al C14 1.942(3) .
Al C13 1.944(3) .
Al O 2.0081(19) 2_565
Al N 2.177(2) .
Al C1 2.482(3) .
F1 F1' 0.971(18) .
F1 C8 1.353(11) .
F1 F3' 1.63(3) .
F2 F2' 0.76(3) .
F2 C8 1.277(9) .
F2 F1' 1.55(2) .
F3 F3' 0.62(3) .
F3 C8 1.297(11) .
F3 F2' 1.59(2) .
F1' C8 1.299(14) .
F2' C8 1.350(18) .
F3' C8 1.238(16) .
O C1 1.331(3) .
O Al 2.0081(19) 2_565
N C1 1.273(3) .
N C9 1.482(4) .
C1 C2 1.484(4) .
C2 C3 1.372(4) .
C2 C7 1.373(4) .
C3 C4 1.374(5) .
C4 C5 1.361(5) .
C5 C6 1.376(5) .
C5 C8 1.492(4) .
C6 C7 1.370(5) .
C9 C12' 1.437(19) .
C9 C10 1.497(11) .
C9 C11' 1.531(14) .
C9 C12 1.512(15) .
C9 C10' 1.536(18) .
C9 C11 1.530(13) .
C10 C10' 0.91(3) .
C10 C11' 1.82(3) .
C11 C11' 0.99(2) .
C11 C12' 1.70(3) .
C12 C12' 0.97(3) .
C15 C19 0.54(7) 2_566
C15 C16 1.00(9) .
C15 C18 1.13(9) 2_566
C15 C20 1.52(12) 2_566
C15 C17 1.74(8) .
C15 C21 2.11(10) .
C16 C17 1.37(4) .
C16 C21 1.30(7) .
C16 C19 1.30(4) 2_566
C16 C20 1.27(4) 2_566
C16 C18 1.28(4) 2_566
C16 C17 1.31(4) 2_566
C16 C16 1.55(3) 2_566
C16 C21 1.90(5) 2_566
C17 C21 0.61(5) 2_566
C17 C18 0.81(6) 2_566
C17 C16 1.31(4) 2_566
C17 C20 1.57(5) .
C18 C17 0.81(6) 2_566
C18 C15 1.13(9) 2_566
C18 C21 1.35(7) .
C18 C16 1.28(4) 2_566
C18 C19 1.60(8) .
C19 C15 0.54(7) 2_566
C19 C16 1.30(4) 2_566
C19 C20 1.34(5) .
C20 C21 1.06(8) 2_566
C20 C16 1.27(4) 2_566
C20 C15 1.52(12) 2_566
C21 C17 0.61(5) 2_566
C21 C20 1.06(8) 2_566
C21 C16 1.90(5) 2_566
